data_4028177
loop_
_publ_author_name
'Xiaoyi Xin'
'Dongping Wang'
'Fan Wu'
'Xincheng Li'
'Boshun Wan'

_publ_section_title
;
 Cyclization and N-Iodosuccinimide-Induced Electrophilic Iodocyclization
 of 3-Aza-1,5-enynes To Synthesize 1,2-Dihydropyridines and
 3-Iodo-1,2-dihydropyridines
;
_journal_name_full 'Journal of Organic Chemistry'
_journal_page_first 4065
_journal_page_last 4074
_journal_paper_doi 10.1021/jo400387b
_journal_volume 78
_journal_year 2013
_chemical_formula_sum 'C28 H25 N O6 S'
_chemical_formula_weight 503.55
_chemical_name_systematic
; 
 ? 
;
_space_group_IT_number 14
_symmetry_cell_setting monoclinic
_symmetry_space_group_name_Hall '-P 2ybc'
_symmetry_space_group_name_H-M 'P 1 21/c 1'
_atom_sites_solution_hydrogens geom
_atom_sites_solution_primary direct
_atom_sites_solution_secondary difmap
_audit_creation_method SHELXL-97
_cell_angle_alpha 90.00
_cell_angle_beta 93.348(2)
_cell_angle_gamma 90.00
_cell_formula_units_Z 4
_cell_length_a 13.4116(4)
_cell_length_b 9.9944(3)
_cell_length_c 19.1950(6)
_cell_measurement_reflns_used 5070
_cell_measurement_temperature 293(2)
_cell_measurement_theta_max 24.67
_cell_measurement_theta_min 2.30
_cell_volume 2568.52(14)
_computing_cell_refinement 'Bruker SMART'
_computing_data_collection 'Bruker SMART'
_computing_data_reduction 'Bruker SAINT'
_computing_molecular_graphics 'Bruker SHELXTL'
_computing_publication_material 'Bruker SHELXTL'
_computing_structure_refinement 'Bruker SHELXTL'
_computing_structure_solution 'Bruker SHELXTL'
_diffrn_ambient_temperature 293(2)
_diffrn_measured_fraction_theta_full 1.000
_diffrn_measured_fraction_theta_max 1.000
_diffrn_measurement_device_type 'CCD area detector'
_diffrn_measurement_method 'phi and omega scans'
_diffrn_radiation_monochromator graphite
_diffrn_radiation_source 'fine-focus sealed tube'
_diffrn_radiation_type MoK\a
_diffrn_radiation_wavelength 0.71073
_diffrn_reflns_av_R_equivalents 0.0284
_diffrn_reflns_av_sigmaI/netI 0.0302
_diffrn_reflns_limit_h_max 13
_diffrn_reflns_limit_h_min -15
_diffrn_reflns_limit_k_max 11
_diffrn_reflns_limit_k_min -11
_diffrn_reflns_limit_l_max 17
_diffrn_reflns_limit_l_min -22
_diffrn_reflns_number 14412
_diffrn_reflns_theta_full 25.00
_diffrn_reflns_theta_max 25.00
_diffrn_reflns_theta_min 2.13
_exptl_absorpt_coefficient_mu 0.169
_exptl_absorpt_correction_type none
_exptl_crystal_colour colorless
_exptl_crystal_density_diffrn 1.302
_exptl_crystal_description block
_exptl_crystal_F_000 1056
_exptl_crystal_size_max 0.23
_exptl_crystal_size_mid 0.15
_exptl_crystal_size_min 0.09
_refine_diff_density_max 0.855
_refine_diff_density_min -0.664
_refine_diff_density_rms 0.131
_refine_ls_extinction_method none
_refine_ls_goodness_of_fit_ref 1.093
_refine_ls_hydrogen_treatment mixed
_refine_ls_matrix_type full
_refine_ls_number_parameters 325
_refine_ls_number_reflns 4510
_refine_ls_number_restraints 0
_refine_ls_restrained_S_all 1.093
_refine_ls_R_factor_all 0.0927
_refine_ls_R_factor_gt 0.0768
_refine_ls_shift/su_max 0.000
_refine_ls_shift/su_mean 0.000
_refine_ls_structure_factor_coef Fsqd
_refine_ls_weighting_details 'calc w=1/[\s^2^(Fo^2^)+(0.1510P)^2^+0.7541P] where P=(Fo^2^+2Fc^2^)/3'
_refine_ls_weighting_scheme calc
_refine_ls_wR_factor_gt 0.2145
_refine_ls_wR_factor_ref 0.2297
_reflns_number_gt 3448
_reflns_number_total 4510
_reflns_threshold_expression >2sigma(I)
_cod_data_source_file jo400387b_si_001.cif
_cod_data_source_block 2
_cod_database_code 4028177

loop_
_symmetry_equiv_pos_as_xyz
'x, y, z'
'-x, y+1/2, -z+1/2'
'-x, -y, -z'
'x, -y-1/2, z-1/2'

loop_
_atom_site_label
_atom_site_type_symbol
_atom_site_fract_x
_atom_site_fract_y
_atom_site_fract_z
_atom_site_U_iso_or_equiv
_atom_site_adp_type
_atom_site_occupancy
_atom_site_symmetry_multiplicity
_atom_site_calc_flag
_atom_site_refinement_flags
S1 S 0.05662(6) 0.13137(8) 0.22433(4) 0.0504(3) Uani 1 1 d .
O1 O -0.02081(17) 0.1794(3) 0.26502(11) 0.0643(6) Uani 1 1 d .
C2 C 0.0342(2) 0.1870(3) 0.13839(14) 0.0455(6) Uani 1 1 d .
C3 C 0.2038(2) 0.4255(3) 0.21156(15) 0.0479(7) Uani 1 1 d .
H3A H 0.1801 0.5107 0.2003 0.057 Uiso 1 1 calc R
O2 O 0.0781(2) -0.0083(2) 0.22210(12) 0.0693(7) Uani 1 1 d .
C5 C 0.2082(2) 0.3850(3) 0.34020(15) 0.0474(7) Uani 1 1 d .
C6 C 0.2765(2) 0.3745(3) 0.17599(14) 0.0473(7) Uani 1 1 d .
C7 C 0.1584(2) 0.3496(3) 0.26958(14) 0.0446(6) Uani 1 1 d .
H7A H 0.0879 0.3753 0.2700 0.054 Uiso 1 1 calc R
N1 N 0.16260(18) 0.2043(2) 0.25526(12) 0.0492(6) Uani 1 1 d .
C9 C 0.2029(2) 0.5176(3) 0.36212(16) 0.0545(7) Uani 1 1 d .
H9A H 0.1703 0.5807 0.3334 0.065 Uiso 1 1 calc R
C10 C -0.0283(2) 0.2954(3) 0.12479(16) 0.0566(8) Uani 1 1 d .
H10A H -0.0563 0.3410 0.1611 0.068 Uiso 1 1 calc R
C11 C 0.0765(2) 0.1194(3) 0.08464(16) 0.0577(8) Uani 1 1 d .
H11A H 0.1189 0.0472 0.0941 0.069 Uiso 1 1 calc R
C12 C 0.3087(2) 0.2374(3) 0.19200(16) 0.0514(7) Uani 1 1 d .
C13 C 0.2516(2) 0.1555(3) 0.22772(17) 0.0532(7) Uani 1 1 d .
C14 C 0.2573(3) 0.2935(3) 0.38358(17) 0.0607(8) Uani 1 1 d .
H14A H 0.2604 0.2042 0.3702 0.073 Uiso 1 1 calc R
C15 C 0.2456(3) 0.5560(4) 0.42621(19) 0.0663(9) Uani 1 1 d .
H15A H 0.2405 0.6444 0.4407 0.080 Uiso 1 1 calc R
C16 C 0.3254(2) 0.4555(3) 0.12192(16) 0.0551(7) Uani 1 1 d .
C17 C 0.0550(3) 0.1603(4) 0.01721(17) 0.0682(9) Uani 1 1 d .
H17A H 0.0839 0.1155 -0.0190 0.082 Uiso 1 1 calc R
O5 O 0.4207(2) 0.1933(4) 0.10067(17) 0.1042(11) Uani 1 1 d .
C19 C -0.0481(3) 0.3342(4) 0.05687(17) 0.0682(9) Uani 1 1 d .
H19A H -0.0890 0.4078 0.0473 0.082 Uiso 1 1 calc R
O3 O 0.2776(3) -0.0313(3) 0.30281(19) 0.1092(12) Uani 1 1 d .
C21 C 0.2954(3) 0.4644(4) 0.46859(18) 0.0711(10) Uani 1 1 d .
H21A H 0.3246 0.4906 0.5116 0.085 Uiso 1 1 calc R
C22 C -0.0079(3) 0.2653(4) 0.00189(17) 0.0672(9) Uani 1 1 d .
C23 C 0.3020(3) 0.3340(4) 0.44719(18) 0.0729(10) Uani 1 1 d .
H23A H 0.3368 0.2721 0.4755 0.088 Uiso 1 1 calc R
O4 O 0.2931(3) -0.0554(3) 0.1873(2) 0.1208(13) Uani 1 1 d .
C25 C 0.2778(3) 0.4772(5) 0.0574(2) 0.0827(11) Uani 1 1 d .
H25A H 0.2166 0.4366 0.0461 0.099 Uiso 1 1 calc R
C26 C 0.2759(3) 0.0123(4) 0.2449(3) 0.0871(13) Uani 1 1 d .
C27 C 0.4041(3) 0.1846(4) 0.1613(3) 0.0772(11) Uani 1 1 d .
O6 O 0.4640(3) 0.1327(5) 0.20777(19) 0.1407(18) Uani 1 1 d .
C29 C 0.4624(5) 0.5895(6) 0.0872(3) 0.118(2) Uani 1 1 d .
H29A H 0.5258 0.6252 0.0967 0.142 Uiso 1 1 calc R
C30 C 0.4197(3) 0.5090(5) 0.1361(2) 0.0887(13) Uani 1 1 d .
H30A H 0.4543 0.4909 0.1784 0.106 Uiso 1 1 calc R
C31 C -0.0332(5) 0.3036(6) -0.0735(2) 0.1086(17) Uani 1 1 d .
H31A H 0.0013 0.2452 -0.1037 0.163 Uiso 1 1 calc R
H31B H -0.0130 0.3944 -0.0811 0.163 Uiso 1 1 calc R
H31C H -0.1039 0.2955 -0.0835 0.163 Uiso 1 1 calc R
C32 C 0.4110(6) 0.6168(6) 0.0246(4) 0.119(2) Uani 1 1 d .
H32A H 0.4384 0.6746 -0.0071 0.143 Uiso 1 1 calc R
C35 C 0.3128(9) -0.1987(6) 0.2008(6) 0.219(5) Uani 1 1 d .
H35A H 0.3247 -0.2430 0.1577 0.329 Uiso 1 1 calc R
H35B H 0.2560 -0.2383 0.2210 0.329 Uiso 1 1 calc R
H35C H 0.3705 -0.2078 0.2325 0.329 Uiso 1 1 calc R
C36 C 0.3207(5) 0.5597(6) 0.0089(3) 0.1101(18) Uani 1 1 d .
H36A H 0.2874 0.5756 -0.0342 0.132 Uiso 1 1 calc R
C1A C 0.5478(7) 0.0611(14) 0.1698(5) 0.262(7) Uani 1 1 d .
H1AA H 0.5937 0.0201 0.2036 0.393 Uiso 1 1 calc R
H1AB H 0.5827 0.1253 0.1430 0.393 Uiso 1 1 calc R
H1AC H 0.5189 -0.0063 0.1392 0.393 Uiso 1 1 calc R

loop_
_atom_site_aniso_label
_atom_site_aniso_U_11
_atom_site_aniso_U_22
_atom_site_aniso_U_33
_atom_site_aniso_U_23
_atom_site_aniso_U_13
_atom_site_aniso_U_12
S1 0.0560(5) 0.0518(5) 0.0430(4) 0.0027(3) -0.0002(3) -0.0141(3)
O1 0.0615(14) 0.0906(17) 0.0418(11) -0.0005(11) 0.0119(9) -0.0182(12)
C2 0.0446(15) 0.0498(15) 0.0419(14) -0.0023(12) 0.0020(11) -0.0092(12)
C3 0.0519(16) 0.0409(14) 0.0499(15) -0.0011(12) -0.0051(12) 0.0030(12)
O2 0.0888(17) 0.0494(13) 0.0681(14) 0.0084(10) -0.0088(12) -0.0173(11)
C5 0.0400(14) 0.0551(17) 0.0471(15) -0.0039(12) 0.0033(12) -0.0029(12)
C6 0.0474(15) 0.0471(15) 0.0466(15) -0.0061(12) -0.0053(12) -0.0005(12)
C7 0.0440(15) 0.0419(14) 0.0474(15) -0.0022(11) -0.0012(12) 0.0008(11)
N1 0.0525(14) 0.0420(13) 0.0518(13) -0.0018(10) -0.0074(11) -0.0023(10)
C9 0.0472(16) 0.0551(17) 0.0613(18) -0.0111(14) 0.0022(13) -0.0003(13)
C10 0.0620(19) 0.0594(18) 0.0485(16) -0.0068(13) 0.0037(14) 0.0024(15)
C11 0.0557(18) 0.066(2) 0.0516(17) -0.0081(14) 0.0041(14) 0.0036(15)
C12 0.0456(16) 0.0524(17) 0.0550(17) -0.0092(13) -0.0084(13) 0.0072(13)
C13 0.0499(17) 0.0448(16) 0.0629(18) -0.0063(13) -0.0146(14) 0.0051(13)
C14 0.069(2) 0.0592(19) 0.0531(17) -0.0004(14) -0.0076(15) 0.0035(15)
C15 0.061(2) 0.068(2) 0.070(2) -0.0218(17) 0.0040(16) -0.0051(16)
C16 0.0580(18) 0.0554(17) 0.0527(17) -0.0061(13) 0.0102(13) 0.0018(14)
C17 0.072(2) 0.087(3) 0.0466(17) -0.0133(16) 0.0130(16) -0.0015(19)
O5 0.086(2) 0.148(3) 0.079(2) -0.0347(19) 0.0082(16) 0.041(2)
C19 0.081(2) 0.068(2) 0.0550(19) 0.0038(16) -0.0052(17) 0.0118(18)
O3 0.136(3) 0.0686(18) 0.117(3) 0.0242(18) -0.043(2) 0.0150(18)
C21 0.062(2) 0.098(3) 0.0531(18) -0.0171(19) -0.0021(15) -0.0100(19)
C22 0.075(2) 0.081(2) 0.0450(17) 0.0010(16) 0.0005(15) -0.0097(19)
C23 0.074(2) 0.086(3) 0.0565(19) 0.0007(18) -0.0099(17) 0.0031(19)
O4 0.154(3) 0.0515(16) 0.161(3) -0.0108(18) 0.045(3) 0.0277(18)
C25 0.074(2) 0.102(3) 0.072(2) 0.018(2) 0.0066(19) 0.010(2)
C26 0.081(3) 0.053(2) 0.124(4) 0.005(2) -0.021(2) 0.0124(19)
C27 0.0461(19) 0.066(2) 0.118(4) 0.001(2) -0.003(2) 0.0109(16)
O6 0.079(2) 0.242(5) 0.102(2) 0.052(3) 0.0165(18) 0.084(3)
C29 0.111(4) 0.130(4) 0.119(5) -0.008(4) 0.054(4) -0.040(3)
C30 0.082(3) 0.109(3) 0.077(3) -0.013(2) 0.017(2) -0.023(2)
C31 0.149(5) 0.129(4) 0.047(2) 0.011(2) -0.005(2) 0.003(3)
C32 0.145(6) 0.103(4) 0.118(5) 0.021(3) 0.074(4) 0.005(4)
C35 0.320(13) 0.063(3) 0.285(11) 0.007(5) 0.106(10) 0.062(6)
C36 0.116(4) 0.137(5) 0.080(3) 0.045(3) 0.033(3) 0.029(4)
C1A 0.177(8) 0.440(19) 0.173(8) -0.001(9) 0.038(6) 0.217(11)

loop_
_atom_type_symbol
_atom_type_description
_atom_type_scat_dispersion_real
_atom_type_scat_dispersion_imag
_atom_type_scat_source
C C 0.0033 0.0016 'International Tables Vol C Tables 4.2.6.8 and 6.1.1.4'
H H 0.0000 0.0000 'International Tables Vol C Tables 4.2.6.8 and 6.1.1.4'
N N 0.0061 0.0033 'International Tables Vol C Tables 4.2.6.8 and 6.1.1.4'
O O 0.0106 0.0060 'International Tables Vol C Tables 4.2.6.8 and 6.1.1.4'
S S 0.1246 0.1234 'International Tables Vol C Tables 4.2.6.8 and 6.1.1.4'

loop_
_geom_angle_atom_site_label_1
_geom_angle_atom_site_label_2
_geom_angle_atom_site_label_3
_geom_angle
O1 S1 O2 120.22(15)
O1 S1 N1 106.91(13)
O2 S1 N1 105.53(14)
O1 S1 C2 108.66(14)
O2 S1 C2 107.85(14)
N1 S1 C2 106.95(13)
C11 C2 C10 120.8(3)
C11 C2 S1 119.5(2)
C10 C2 S1 119.7(2)
C6 C3 C7 122.0(3)
C14 C5 C9 118.7(3)
C14 C5 C7 123.7(3)
C9 C5 C7 117.6(3)
C3 C6 C12 117.9(3)
C3 C6 C16 121.0(3)
C12 C6 C16 121.1(3)
N1 C7 C3 109.6(2)
N1 C7 C5 112.0(2)
C3 C7 C5 111.6(2)
C13 N1 C7 116.6(2)
C13 N1 S1 115.67(19)
C7 N1 S1 116.89(19)
C15 C9 C5 120.5(3)
C19 C10 C2 118.8(3)
C17 C11 C2 119.0(3)
C13 C12 C6 120.7(3)
C13 C12 C27 120.1(3)
C6 C12 C27 118.9(3)
C12 C13 N1 120.0(3)
C12 C13 C26 125.0(3)
N1 C13 C26 115.0(3)
C5 C14 C23 120.3(3)
C21 C15 C9 120.3(3)
C25 C16 C30 119.1(4)
C25 C16 C6 120.6(3)
C30 C16 C6 120.3(3)
C22 C17 C11 121.6(3)
C10 C19 C22 121.2(3)
C23 C21 C15 119.6(3)
C17 C22 C19 118.5(3)
C17 C22 C31 120.0(4)
C19 C22 C31 121.5(4)
C21 C23 C14 120.5(3)
C26 O4 C35 112.7(5)
C16 C25 C36 120.4(5)
O3 C26 O4 126.5(4)
O3 C26 C13 123.0(4)
O4 C26 C13 110.4(4)
O5 C27 O6 124.2(4)
O5 C27 C12 123.7(4)
O6 C27 C12 112.1(4)
C27 O6 C1A 107.6(5)
C32 C29 C30 120.0(5)
C16 C30 C29 120.1(5)
C36 C32 C29 120.3(5)
C32 C36 C25 119.9(5)

loop_
_geom_bond_atom_site_label_1
_geom_bond_atom_site_label_2
_geom_bond_distance
S1 O1 1.419(2)
S1 O2 1.426(3)
S1 N1 1.675(2)
S1 C2 1.750(3)
C2 C11 1.383(4)
C2 C10 1.385(4)
C3 C6 1.325(4)
C3 C7 1.505(4)
C5 C14 1.378(4)
C5 C9 1.393(4)
C5 C7 1.517(4)
C6 C12 1.464(4)
C6 C16 1.497(4)
C7 N1 1.480(3)
N1 C13 1.420(4)
C9 C15 1.381(4)
C10 C19 1.371(5)
C11 C17 1.372(5)
C12 C13 1.336(5)
C12 C27 1.534(5)
C13 C26 1.500(5)
C14 C23 1.389(5)
C15 C21 1.373(5)
C16 C25 1.378(5)
C16 C30 1.384(5)
C17 C22 1.368(5)
O5 C27 1.200(5)
C19 C22 1.394(5)
O3 C26 1.193(6)
C21 C23 1.371(6)
C22 C31 1.516(5)
O4 C26 1.328(6)
O4 C35 1.476(6)
C25 C36 1.392(6)
C27 O6 1.275(5)
O6 C1A 1.550(7)
C29 C32 1.378(9)
C29 C30 1.385(7)
C32 C36 1.358(9)
